data_7204547
loop_
_publ_author_name
'Suksangpanya, Unchulee'
'Blake, Alexander J.'
'Hubberstey, Peter'
'Parker, David J.'
'Teat, Simon J.'
'Wilson, Claire'

_publ_section_title
;
 Complementarity of halide-mediated hydrogen-bonding and alkyl
 substitution in the construction of two-dimensional rhombic (4,4)
 grids using bis(N-alkylamidino-O-alkylurea)copper(ii) halides
;
_journal_issue 3
_journal_name_full CrystEngComm
_journal_page_first 10
_journal_paper_doi 10.1039/b210185h
_journal_volume 5
_journal_year 2003
_chemical_formula_moiety 'C10 H24 N8 Cu O2 2+, 2(Br -)'
_chemical_formula_sum 'C10 H24 Br2 Cu N8 O2'
_chemical_formula_weight 511.73
_chemical_name_systematic
; 
? 
;
_space_group_IT_number 2
_symmetry_cell_setting triclinic
_symmetry_space_group_name_Hall '-P 1'
_symmetry_space_group_name_H-M 'P -1'
_atom_sites_solution_hydrogens geom
_atom_sites_solution_primary direct
_atom_sites_solution_secondary 'difference Fourier'
_audit_creation_method SHELXL-97
_cell_angle_alpha 94.620(5)
_cell_angle_beta 97.051(5)
_cell_angle_gamma 91.020(5)
_cell_formula_units_Z 4
_cell_length_a 9.036(3)
_cell_length_b 12.689(4)
_cell_length_c 16.370(5)
_cell_measurement_reflns_used 995
_cell_measurement_temperature 150(2)
_cell_measurement_theta_max 28.18
_cell_measurement_theta_min 3.08
_cell_volume 1856.0(10)
_computing_cell_refinement 'Bruker SAINT v6.02A'
_computing_data_collection 'Bruker SMART v5.054'
_computing_data_reduction 'Bruker SAINT; Bruker SHELXTL'
_computing_molecular_graphics 'CAMERON (Watkin et al., 1996)'
_computing_publication_material 'Bruker SHELXTL'
_computing_structure_refinement 'Bruker SHELXTL'
_computing_structure_solution 'Bruker SHELXTL'
_diffrn_ambient_temperature 150(2)
_diffrn_measured_fraction_theta_full 0.967
_diffrn_measured_fraction_theta_max 0.875
_diffrn_measurement_device_type 'Bruker SMART1000 CCD area detector'
_diffrn_measurement_method omega
_diffrn_radiation_monochromator graphite
_diffrn_radiation_source 'fine-focus sealed tube'
_diffrn_radiation_type MoK\a
_diffrn_radiation_wavelength 0.71073
_diffrn_reflns_av_R_equivalents 0.077
_diffrn_reflns_av_sigmaI/netI 0.044
_diffrn_reflns_limit_h_max 12
_diffrn_reflns_limit_h_min -12
_diffrn_reflns_limit_k_max 16
_diffrn_reflns_limit_k_min -16
_diffrn_reflns_limit_l_max 22
_diffrn_reflns_limit_l_min -21
_diffrn_reflns_number 16577
_diffrn_reflns_theta_full 27.50
_diffrn_reflns_theta_max 28.78
_diffrn_reflns_theta_min 1.26
_diffrn_standards_decay_% 0
_exptl_absorpt_coefficient_mu 5.503
_exptl_absorpt_correction_T_max 0.799
_exptl_absorpt_correction_T_min 0.181
_exptl_absorpt_correction_type integration
_exptl_absorpt_process_details 'SHELXTL version 5.1 (Bruker, 1997)'
_exptl_crystal_colour Blue
_exptl_crystal_density_diffrn 1.831
_exptl_crystal_density_method 'not measured'
_exptl_crystal_description 'Rectangular plate'
_exptl_crystal_F_000 1020
_exptl_crystal_size_max 0.40
_exptl_crystal_size_mid 0.34
_exptl_crystal_size_min 0.06
_refine_diff_density_max 1.56
_refine_diff_density_min -0.64
_refine_diff_density_rms 0.14
_refine_ls_extinction_method none
_refine_ls_goodness_of_fit_ref 1.041
_refine_ls_hydrogen_treatment 'riding on parent atom'
_refine_ls_matrix_type full
_refine_ls_number_parameters 423
_refine_ls_number_reflns 8464
_refine_ls_number_restraints 0
_refine_ls_restrained_S_all 1.041
_refine_ls_R_factor_all 0.0807
_refine_ls_R_factor_gt 0.0473
_refine_ls_shift/su_max 0.001
_refine_ls_shift/su_mean 0.000
_refine_ls_structure_factor_coef Fsqd
_refine_ls_weighting_details 'calc w=1/[\s^2^(Fo^2^)+(0.0701P)^2^+3.4458P] where P=(Fo^2^+2Fc^2^)/3'
_refine_ls_weighting_scheme calc
_refine_ls_wR_factor_gt 0.116
_refine_ls_wR_factor_ref 0.136
_reflns_number_gt 5991
_reflns_number_total 8464
_reflns_threshold_expression >2sigma(I)
_cod_data_source_file b210185h.txt
_cod_data_source_block CUMABR
_cod_depositor_comments
;
The following automatic conversions were performed:
'_atom_site_symetry_multiplicity' tag replaced with
'_atom_site_symmetry_multiplicity'.

Automatic conversion script
Id: cif_correct_tags 1440 2010-10-19 06:21:57Z saulius 

The following automatic conversions were performed:
'_symmetry_cell_setting' value 'Triclinic' changed to 'triclinic'
according to '/home/saulius/struct/CIF-dictionaries/cif_core.dic'
dictionary named 'cif_core.dic' version 2.4.1 from
2010-06-29.

'_exptl_absorpt_correction_type' value 'Integration' changed
to 'integration' according to
'/home/saulius/struct/CIF-dictionaries/cif_core.dic' dictionary named
'cif_core.dic' version 2.4.1 from 2010-06-29.

Automatic conversion script
Id: cif_fix_enum 1527 2010-12-29 10:47:43Z saulius 

The following automatic conversions were performed:

'_atom_sites_solution_hydrogens' value 'placed geometrically' was
changed to 'geom'.

Automatic conversion script
Id: cif_fix_values 6452 2018-10-05 10:23:21Z andrius 
;
_cod_original_cell_volume 1856.0(2)
_cod_original_sg_symbol_H-M P-1
_cod_database_code 7204547

loop_
_symmetry_equiv_pos_as_xyz
'x, y, z'
'-x, -y, -z'

loop_
_atom_site_label
_atom_site_type_symbol
_atom_site_fract_x
_atom_site_fract_y
_atom_site_fract_z
_atom_site_U_iso_or_equiv
_atom_site_adp_type
_atom_site_occupancy
_atom_site_symmetry_multiplicity
_atom_site_calc_flag
_atom_site_refinement_flags
_atom_site_disorder_assembly
_atom_site_disorder_group
Cu1 Cu 0.49278(7) 0.18619(5) 0.12034(4) 0.02887(15) Uani 1 1 d . . .
Cu2 Cu -0.06580(7) 0.26955(5) 0.36381(4) 0.02885(15) Uani 1 1 d . . .
N101 N 0.5086(5) 0.2012(3) 0.0029(3) 0.0324(10) Uani 1 1 d . . .
H101 H 0.5555 0.1507 -0.0226 0.039 Uiso 1 1 calc R . .
C102 C 0.4586(6) 0.2763(4) -0.0418(3) 0.0337(12) Uani 1 1 d . . .
N103 N 0.3782(5) 0.3580(4) -0.0106(3) 0.0407(12) Uani 1 1 d . . .
H103 H 0.3555 0.4088 -0.0431 0.049 Uiso 1 1 calc R . .
C104 C 0.3302(6) 0.3685(4) 0.0649(3) 0.0380(13) Uani 1 1 d . . .
N105 N 0.3567(5) 0.3054(4) 0.1198(3) 0.0364(11) Uani 1 1 d . . .
H105 H 0.3087 0.3157 0.1632 0.044 Uiso 1 1 calc R . .
N121 N 0.4737(6) 0.2838(4) -0.1211(3) 0.0490(14) Uani 1 1 d . . .
H121 H 0.4384 0.3402 -0.1439 0.059 Uiso 1 1 calc R . .
C122 C 0.5443(9) 0.2058(6) -0.1730(4) 0.061(2) Uani 1 1 d . . .
H12A H 0.5142 0.2165 -0.2313 0.092 Uiso 1 1 calc R . .
H12B H 0.5132 0.1345 -0.1619 0.092 Uiso 1 1 calc R . .
H12C H 0.6530 0.2142 -0.1606 0.092 Uiso 1 1 calc R . .
O141 O 0.2513(5) 0.4567(3) 0.0693(3) 0.0565(13) Uani 1 1 d . . .
C142 C 0.2045(10) 0.4918(6) 0.1488(4) 0.070(2) Uani 1 1 d . . .
H14A H 0.2925 0.5054 0.1909 0.084 Uiso 1 1 calc R . .
H14B H 0.1396 0.4371 0.1671 0.084 Uiso 1 1 calc R . .
C143 C 0.1226(12) 0.5894(7) 0.1374(5) 0.095(3) Uani 1 1 d . . .
H14C H 0.1025 0.6215 0.1912 0.143 Uiso 1 1 calc R . .
H14D H 0.0280 0.5728 0.1021 0.143 Uiso 1 1 calc R . .
H14E H 0.1825 0.6389 0.1112 0.143 Uiso 1 1 calc R . .
N201 N 0.4947(5) 0.1876(3) 0.2406(3) 0.0321(10) Uani 1 1 d . . .
H201 H 0.4424 0.2370 0.2635 0.038 Uiso 1 1 calc R . .
C202 C 0.5634(6) 0.1249(4) 0.2904(3) 0.0317(11) Uani 1 1 d . . .
N203 N 0.6529(5) 0.0472(4) 0.2638(3) 0.0351(10) Uani 1 1 d . . .
H203 H 0.6881 0.0044 0.3008 0.042 Uiso 1 1 calc R . .
C204 C 0.6942(5) 0.0279(4) 0.1870(3) 0.0298(11) Uani 1 1 d . . .
N205 N 0.6449(4) 0.0764(3) 0.1241(2) 0.0287(9) Uani 1 1 d . . .
H205 H 0.6825 0.0590 0.0779 0.034 Uiso 1 1 calc R . .
N221 N 0.5544(6) 0.1258(4) 0.3718(3) 0.0439(12) Uani 1 1 d . . .
H221 H 0.6057 0.0793 0.3998 0.053 Uiso 1 1 calc R . .
C222 C 0.4650(7) 0.1990(5) 0.4161(3) 0.0453(15) Uani 1 1 d . . .
H22A H 0.4626 0.1781 0.4723 0.068 Uiso 1 1 calc R . .
H22B H 0.3632 0.1978 0.3873 0.068 Uiso 1 1 calc R . .
H22C H 0.5088 0.2706 0.4186 0.068 Uiso 1 1 calc R . .
O241 O 0.7926(4) -0.0499(3) 0.1901(2) 0.0403(9) Uani 1 1 d . . .
C242 C 0.8491(6) -0.0911(5) 0.1156(3) 0.0373(13) Uani 1 1 d . . .
H24A H 0.9130 -0.0372 0.0954 0.045 Uiso 1 1 calc R . .
H24B H 0.7660 -0.1122 0.0718 0.045 Uiso 1 1 calc R . .
C243 C 0.9371(9) -0.1842(6) 0.1381(4) 0.065(2) Uani 1 1 d . . .
H24C H 0.9697 -0.2199 0.0884 0.097 Uiso 1 1 calc R . .
H24D H 0.8752 -0.2333 0.1636 0.097 Uiso 1 1 calc R . .
H24E H 1.0246 -0.1610 0.1773 0.097 Uiso 1 1 calc R . .
N301 N -0.0944(5) 0.2493(3) 0.2428(2) 0.0294(9) Uani 1 1 d . . .
H301 H -0.1701 0.2810 0.2170 0.035 Uiso 1 1 calc R . .
C302 C -0.0117(6) 0.1933(4) 0.1973(3) 0.0305(11) Uani 1 1 d . . .
N303 N 0.0826(5) 0.1187(3) 0.2300(3) 0.0354(10) Uani 1 1 d . . .
H303 H 0.1461 0.0911 0.1982 0.042 Uiso 1 1 calc R . .
C304 C 0.0870(6) 0.0835(4) 0.3069(3) 0.0347(12) Uani 1 1 d . . .
N305 N 0.0298(6) 0.1315(3) 0.3657(3) 0.0394(11) Uani 1 1 d . . .
H305 H 0.0331 0.1000 0.4118 0.047 Uiso 1 1 calc R . .
N321 N -0.0074(5) 0.1982(4) 0.1162(3) 0.0404(11) Uani 1 1 d . . .
H321 H 0.0529 0.1558 0.0919 0.048 Uiso 1 1 calc R . .
C322 C -0.0950(8) 0.2686(6) 0.0661(4) 0.0548(18) Uani 1 1 d . . .
H32A H -0.1071 0.2395 0.0083 0.082 Uiso 1 1 calc R . .
H32B H -0.0441 0.3380 0.0709 0.082 Uiso 1 1 calc R . .
H32C H -0.1933 0.2759 0.0852 0.082 Uiso 1 1 calc R . .
O341 O 0.1644(5) -0.0051(3) 0.3089(2) 0.0461(10) Uani 1 1 d . . .
C342 C 0.1832(8) -0.0557(5) 0.3855(4) 0.0510(16) Uani 1 1 d . . .
H34A H 0.0848 -0.0768 0.4007 0.061 Uiso 1 1 calc R . .
H34B H 0.2339 -0.0063 0.4307 0.061 Uiso 1 1 calc R . .
C343 C 0.2742(8) -0.1498(6) 0.3728(5) 0.0604(19) Uani 1 1 d . . .
H34C H 0.2854 -0.1874 0.4231 0.091 Uiso 1 1 calc R . .
H34D H 0.3728 -0.1276 0.3603 0.091 Uiso 1 1 calc R . .
H34E H 0.2247 -0.1968 0.3267 0.091 Uiso 1 1 calc R . .
N401 N -0.0265(5) 0.2927(3) 0.4844(2) 0.0297(9) Uani 1 1 d . . .
H401 H 0.0269 0.2442 0.5089 0.036 Uiso 1 1 calc R . .
C402 C -0.0678(6) 0.3691(4) 0.5332(3) 0.0301(11) Uani 1 1 d . . .
N403 N -0.1697(5) 0.4411(3) 0.5040(2) 0.0320(10) Uani 1 1 d . . .
H403 H -0.1938 0.4901 0.5408 0.038 Uiso 1 1 calc R . .
C404 C -0.2374(5) 0.4458(4) 0.4257(3) 0.0301(11) Uani 1 1 d . . .
N405 N -0.2109(5) 0.3838(3) 0.3641(3) 0.0312(9) Uani 1 1 d . . .
H405 H -0.2633 0.3931 0.3164 0.037 Uiso 1 1 calc R . .
N421 N -0.0213(5) 0.3899(4) 0.6137(3) 0.0349(10) Uani 1 1 d . . .
H421 H -0.0568 0.4454 0.6398 0.042 Uiso 1 1 calc R . .
C422 C 0.0845(7) 0.3260(5) 0.6601(4) 0.0406(13) Uani 1 1 d . . .
H42A H 0.1210 0.3643 0.7133 0.061 Uiso 1 1 calc R . .
H42B H 0.1687 0.3111 0.6288 0.061 Uiso 1 1 calc R . .
H42C H 0.0355 0.2593 0.6695 0.061 Uiso 1 1 calc R . .
O441 O -0.3324(4) 0.5245(3) 0.4260(2) 0.0387(9) Uani 1 1 d . . .
C442 C -0.4338(6) 0.5375(5) 0.3524(4) 0.0402(13) Uani 1 1 d . . .
H44A H -0.4973 0.4729 0.3369 0.048 Uiso 1 1 calc R . .
H44B H -0.3775 0.5509 0.3059 0.048 Uiso 1 1 calc R . .
C443 C -0.5274(7) 0.6297(5) 0.3717(4) 0.0499(16) Uani 1 1 d . . .
H44C H -0.5999 0.6399 0.3236 0.075 Uiso 1 1 calc R . .
H44D H -0.4635 0.6934 0.3855 0.075 Uiso 1 1 calc R . .
H44E H -0.5804 0.6163 0.4188 0.075 Uiso 1 1 calc R . .
Br1 Br 0.75622(8) -0.09238(5) 0.41945(4) 0.04921(18) Uani 1 1 d . . .
Br2 Br 0.30428(8) 0.52206(5) -0.15686(4) 0.05213(19) Uani 1 1 d . . .
Br3 Br 0.21132(6) 0.38787(4) 0.33656(3) 0.03794(15) Uani 1 1 d . . .
Br4 Br 0.25344(6) 0.00480(4) 0.07902(3) 0.03674(15) Uani 1 1 d . . .

loop_
_atom_site_aniso_label
_atom_site_aniso_U_11
_atom_site_aniso_U_22
_atom_site_aniso_U_33
_atom_site_aniso_U_23
_atom_site_aniso_U_13
_atom_site_aniso_U_12
Cu1 0.0321(3) 0.0321(3) 0.0236(3) 0.0039(2) 0.0059(2) 0.0110(3)
Cu2 0.0378(3) 0.0252(3) 0.0240(3) -0.0008(2) 0.0067(2) 0.0085(3)
N101 0.037(2) 0.032(2) 0.030(2) 0.0046(18) 0.0064(18) 0.0110(19)
C102 0.035(3) 0.037(3) 0.030(3) 0.006(2) 0.004(2) 0.008(2)
N103 0.056(3) 0.040(3) 0.030(2) 0.010(2) 0.012(2) 0.022(2)
C104 0.045(3) 0.034(3) 0.035(3) 0.002(2) 0.006(2) 0.016(2)
N105 0.044(3) 0.038(3) 0.029(2) 0.007(2) 0.011(2) 0.016(2)
N121 0.079(4) 0.043(3) 0.032(3) 0.013(2) 0.024(2) 0.032(3)
C122 0.093(5) 0.059(4) 0.040(4) 0.010(3) 0.030(4) 0.031(4)
O141 0.086(3) 0.049(3) 0.039(2) 0.008(2) 0.018(2) 0.041(2)
C142 0.110(6) 0.065(5) 0.042(4) 0.008(3) 0.031(4) 0.048(4)
C143 0.144(9) 0.079(6) 0.077(6) 0.021(5) 0.058(6) 0.066(6)
N201 0.041(2) 0.030(2) 0.026(2) 0.0005(18) 0.0073(18) 0.0146(19)
C202 0.036(3) 0.035(3) 0.024(2) -0.001(2) 0.003(2) 0.006(2)
N203 0.044(3) 0.038(3) 0.026(2) 0.0072(19) 0.0085(19) 0.017(2)
C204 0.029(3) 0.032(3) 0.029(3) 0.000(2) 0.005(2) 0.006(2)
N205 0.030(2) 0.034(2) 0.023(2) 0.0028(17) 0.0047(17) 0.0085(18)
N221 0.064(3) 0.044(3) 0.025(2) 0.004(2) 0.008(2) 0.029(2)
C222 0.059(4) 0.049(4) 0.030(3) 0.001(3) 0.016(3) 0.021(3)
O241 0.044(2) 0.049(2) 0.030(2) 0.0032(17) 0.0097(16) 0.0240(18)
C242 0.041(3) 0.043(3) 0.030(3) -0.001(2) 0.013(2) 0.011(2)
C243 0.084(5) 0.065(5) 0.051(4) 0.009(3) 0.022(4) 0.043(4)
N301 0.033(2) 0.027(2) 0.027(2) -0.0036(17) 0.0016(17) 0.0089(18)
C302 0.036(3) 0.027(3) 0.028(3) -0.002(2) 0.006(2) -0.003(2)
N303 0.039(3) 0.034(3) 0.033(2) -0.0032(19) 0.011(2) 0.011(2)
C304 0.043(3) 0.026(3) 0.034(3) -0.002(2) 0.002(2) 0.010(2)
N305 0.062(3) 0.029(2) 0.030(2) 0.0035(19) 0.012(2) 0.016(2)
N321 0.057(3) 0.042(3) 0.025(2) 0.005(2) 0.014(2) 0.014(2)
C322 0.077(5) 0.062(4) 0.030(3) 0.014(3) 0.015(3) 0.028(4)
O341 0.064(3) 0.035(2) 0.039(2) -0.0007(18) 0.0045(19) 0.023(2)
C342 0.070(4) 0.039(3) 0.044(4) 0.006(3) 0.002(3) 0.019(3)
C343 0.063(4) 0.055(4) 0.066(5) 0.008(3) 0.013(4) 0.025(3)
N401 0.040(2) 0.025(2) 0.026(2) 0.0062(17) 0.0064(18) 0.0100(18)
C402 0.034(3) 0.027(3) 0.031(3) 0.003(2) 0.010(2) 0.000(2)
N403 0.043(3) 0.031(2) 0.023(2) -0.0005(18) 0.0090(18) 0.0124(19)
C404 0.028(3) 0.029(3) 0.035(3) 0.004(2) 0.009(2) 0.006(2)
N405 0.033(2) 0.033(2) 0.027(2) 0.0000(18) 0.0031(17) 0.0083(18)
N421 0.045(3) 0.034(2) 0.027(2) -0.0002(18) 0.0047(19) 0.011(2)
C422 0.049(3) 0.037(3) 0.036(3) 0.007(2) 0.002(3) 0.006(3)
O441 0.040(2) 0.040(2) 0.036(2) -0.0004(17) 0.0051(16) 0.0165(17)
C442 0.038(3) 0.043(3) 0.039(3) 0.004(3) 0.002(2) 0.009(3)
C443 0.044(3) 0.050(4) 0.055(4) 0.001(3) 0.005(3) 0.019(3)
Br1 0.0662(4) 0.0476(4) 0.0374(3) 0.0140(3) 0.0112(3) 0.0210(3)
Br2 0.0771(5) 0.0474(4) 0.0338(3) 0.0127(3) 0.0059(3) 0.0189(3)
Br3 0.0417(3) 0.0345(3) 0.0379(3) -0.0046(2) 0.0106(2) 0.0038(2)
Br4 0.0418(3) 0.0390(3) 0.0311(3) -0.0007(2) 0.0127(2) 0.0096(2)

loop_
_atom_type_symbol
_atom_type_description
_atom_type_scat_dispersion_real
_atom_type_scat_dispersion_imag
_atom_type_scat_source
C C 0.0033 0.0016 'International Tables Vol C Tables 4.2.6.8 and 6.1.1.4'
H H 0.0000 0.0000 'International Tables Vol C Tables 4.2.6.8 and 6.1.1.4'
N N 0.0061 0.0033 'International Tables Vol C Tables 4.2.6.8 and 6.1.1.4'
O O 0.0106 0.0060 'International Tables Vol C Tables 4.2.6.8 and 6.1.1.4'
Cu Cu 0.3201 1.2651 'International Tables Vol C Tables 4.2.6.8 and 6.1.1.4'
Br Br -0.2901 2.4595 'International Tables Vol C Tables 4.2.6.8 and 6.1.1.4'

loop_
_exptl_crystal_face_index_h
_exptl_crystal_face_index_k
_exptl_crystal_face_index_l
_exptl_crystal_face_perp_dist
0.00 -1.00 1.00 0.0300
0.00 1.00 -1.00 0.0300
2.00 -3.00 -3.00 0.1700
-2.00 3.00 3.00 0.1700
3.00 2.00 2.00 0.2000
-3.00 -2.00 -2.00 0.2000

loop_
_geom_angle_atom_site_label_1
_geom_angle_atom_site_label_2
_geom_angle_atom_site_label_3
_geom_angle
_geom_angle_site_symmetry_1
_geom_angle_site_symmetry_3
_geom_angle_publ_flag
N101 Cu1 N105 88.90(18) . . y
N101 Cu1 N201 172.47(19) . . y
N101 Cu1 N205 91.22(17) . . y
N105 Cu1 N201 89.33(17) . . y
N105 Cu1 N205 174.61(19) . . y
N201 Cu1 N205 89.86(17) . . y
N301 Cu2 N305 88.61(18) . . y
N301 Cu2 N401 176.95(18) . . y
N301 Cu2 N405 91.94(17) . . y
N305 Cu2 N401 91.08(18) . . y
N305 Cu2 N405 164.2(2) . . y
N401 Cu2 N405 89.19(17) . . y
C102 N101 Cu1 128.3(4) . . ?
C102 N101 H101 115.9 . . ?
Cu1 N101 H101 115.9 . . ?
N101 C102 N121 126.2(5) . . ?
N101 C102 N103 122.0(5) . . ?
N121 C102 N103 111.9(5) . . ?
C104 N103 C102 126.9(5) . . ?
C104 N103 H103 116.5 . . ?
C102 N103 H103 116.5 . . ?
N105 C104 O141 127.3(5) . . ?
N105 C104 N103 124.9(5) . . ?
O141 C104 N103 107.8(5) . . ?
C104 N105 Cu1 127.8(4) . . ?
C104 N105 H105 116.1 . . ?
Cu1 N105 H105 116.1 . . ?
C102 N121 C122 125.0(5) . . ?
C102 N121 H121 117.5 . . ?
C122 N121 H121 117.5 . . ?
N121 C122 H12A 109.5 . . ?
N121 C122 H12B 109.5 . . ?
H12A C122 H12B 109.5 . . ?
N121 C122 H12C 109.5 . . ?
H12A C122 H12C 109.5 . . ?
H12B C122 H12C 109.5 . . ?
C104 O141 C142 117.6(5) . . ?
O141 C142 C143 107.0(6) . . ?
O141 C142 H14A 110.3 . . ?
C143 C142 H14A 110.3 . . ?
O141 C142 H14B 110.3 . . ?
C143 C142 H14B 110.3 . . ?
H14A C142 H14B 108.6 . . ?
C142 C143 H14C 109.5 . . ?
C142 C143 H14D 109.5 . . ?
H14C C143 H14D 109.5 . . ?
C142 C143 H14E 109.5 . . ?
H14C C143 H14E 109.5 . . ?
H14D C143 H14E 109.5 . . ?
C202 N201 Cu1 128.2(3) . . ?
C202 N201 H201 115.9 . . ?
Cu1 N201 H201 115.9 . . ?
N201 C202 N221 125.7(5) . . ?
N201 C202 N203 122.2(4) . . ?
N221 C202 N203 112.1(4) . . ?
C204 N203 C202 127.9(4) . . ?
C204 N203 H203 116.1 . . ?
C202 N203 H203 116.1 . . ?
N205 C204 O241 127.5(4) . . ?
N205 C204 N203 124.7(4) . . ?
O241 C204 N203 107.8(4) . . ?
C204 N205 Cu1 126.5(3) . . ?
C204 N205 H205 116.7 . . ?
Cu1 N205 H205 116.7 . . ?
C202 N221 C222 123.7(5) . . ?
C202 N221 H221 118.1 . . ?
C222 N221 H221 118.1 . . ?
N221 C222 H22A 109.5 . . ?
N221 C222 H22B 109.5 . . ?
H22A C222 H22B 109.5 . . ?
N221 C222 H22C 109.5 . . ?
H22A C222 H22C 109.5 . . ?
H22B C222 H22C 109.5 . . ?
C204 O241 C242 119.8(4) . . ?
O241 C242 C243 106.0(5) . . ?
O241 C242 H24A 110.5 . . ?
C243 C242 H24A 110.5 . . ?
O241 C242 H24B 110.5 . . ?
C243 C242 H24B 110.5 . . ?
H24A C242 H24B 108.7 . . ?
C242 C243 H24C 109.5 . . ?
C242 C243 H24D 109.5 . . ?
H24C C243 H24D 109.5 . . ?
C242 C243 H24E 109.5 . . ?
H24C C243 H24E 109.5 . . ?
H24D C243 H24E 109.5 . . ?
C302 N301 Cu2 125.9(4) . . ?
C302 N301 H301 117.0 . . ?
Cu2 N301 H301 117.0 . . ?
N301 C302 N321 126.1(5) . . ?
N301 C302 N303 121.4(5) . . ?
N321 C302 N303 112.4(4) . . ?
C304 N303 C302 126.4(4) . . ?
C304 N303 H303 116.8 . . ?
C302 N303 H303 116.8 . . ?
N305 C304 O341 127.4(5) . . ?
N305 C304 N303 123.9(5) . . ?
O341 C304 N303 108.7(4) . . ?
C304 N305 Cu2 126.3(4) . . ?
C304 N305 H305 116.9 . . ?
Cu2 N305 H305 116.9 . . ?
C302 N321 C322 124.3(5) . . ?
C302 N321 H321 117.8 . . ?
C322 N321 H321 117.8 . . ?
N321 C322 H32A 109.5 . . ?
N321 C322 H32B 109.5 . . ?
H32A C322 H32B 109.5 . . ?
N321 C322 H32C 109.5 . . ?
H32A C322 H32C 109.5 . . ?
H32B C322 H32C 109.5 . . ?
C304 O341 C342 117.8(4) . . ?
O341 C342 C343 107.6(5) . . ?
O341 C342 H34A 110.2 . . ?
C343 C342 H34A 110.2 . . ?
O341 C342 H34B 110.2 . . ?
C343 C342 H34B 110.2 . . ?
H34A C342 H34B 108.5 . . ?
C342 C343 H34C 109.5 . . ?
C342 C343 H34D 109.5 . . ?
H34C C343 H34D 109.5 . . ?
C342 C343 H34E 109.5 . . ?
H34C C343 H34E 109.5 . . ?
H34D C343 H34E 109.5 . . ?
C402 N401 Cu2 129.3(4) . . ?
C402 N401 H401 115.4 . . ?
Cu2 N401 H401 115.4 . . ?
N401 C402 N421 127.2(5) . . ?
N401 C402 N403 120.9(5) . . ?
N421 C402 N403 112.0(4) . . ?
C404 N403 C402 128.2(4) . . ?
C404 N403 H403 115.9 . . ?
C402 N403 H403 115.9 . . ?
N405 C404 O441 127.7(5) . . ?
N405 C404 N403 124.3(5) . . ?
O441 C404 N403 108.0(4) . . ?
C404 N405 Cu2 127.4(4) . . ?
C404 N405 H405 116.3 . . ?
Cu2 N405 H405 116.3 . . ?
C402 N421 C422 123.4(4) . . ?
C402 N421 H421 118.3 . . ?
C422 N421 H421 118.3 . . ?
N421 C422 H42A 109.5 . . ?
N421 C422 H42B 109.5 . . ?
H42A C422 H42B 109.5 . . ?
N421 C422 H42C 109.5 . . ?
H42A C422 H42C 109.5 . . ?
H42B C422 H42C 109.5 . . ?
C404 O441 C442 119.2(4) . . ?
O441 C442 C443 107.0(5) . . ?
O441 C442 H44A 110.3 . . ?
C443 C442 H44A 110.3 . . ?
O441 C442 H44B 110.3 . . ?
C443 C442 H44B 110.3 . . ?
H44A C442 H44B 108.6 . . ?
C442 C443 H44C 109.5 . . ?
C442 C443 H44D 109.5 . . ?
H44C C443 H44D 109.5 . . ?
C442 C443 H44E 109.5 . . ?
H44C C443 H44E 109.5 . . ?
H44D C443 H44E 109.5 . . ?

loop_
_geom_bond_atom_site_label_1
_geom_bond_atom_site_label_2
_geom_bond_distance
_geom_bond_site_symmetry_2
_geom_bond_publ_flag
Cu1 N101 1.969(4) . y
Cu1 N105 1.966(4) . y
Cu1 N201 1.965(4) . y
Cu2 N301 1.962(4) . y
Cu2 N305 1.968(4) . y
Cu1 N205 1.974(4) . y
Cu2 N401 1.959(4) . y
Cu2 N405 1.972(4) . y
N101 C102 1.301(7) . ?
N101 H101 0.8800 . ?
C102 N121 1.333(7) . ?
C102 N103 1.377(6) . ?
N103 C104 1.357(7) . ?
N103 H103 0.8800 . ?
C104 N105 1.255(7) . ?
C104 O141 1.339(6) . ?
N105 H105 0.8800 . ?
N121 C122 1.459(7) . ?
N121 H121 0.8800 . ?
C122 H12A 0.9800 . ?
C122 H12B 0.9800 . ?
C122 H12C 0.9800 . ?
O141 C142 1.455(7) . ?
C142 C143 1.467(10) . ?
C142 H14A 0.9900 . ?
C142 H14B 0.9900 . ?
C143 H14C 0.9800 . ?
C143 H14D 0.9800 . ?
C143 H14E 0.9800 . ?
N201 C202 1.297(6) . ?
N201 H201 0.8800 . ?
C202 N221 1.344(6) . ?
C202 N203 1.364(6) . ?
N203 C204 1.359(6) . ?
N203 H203 0.8800 . ?
C204 N205 1.279(6) . ?
C204 O241 1.340(6) . ?
N205 H205 0.8800 . ?
N221 C222 1.450(6) . ?
N221 H221 0.8800 . ?
C222 H22A 0.9800 . ?
C222 H22B 0.9800 . ?
C222 H22C 0.9800 . ?
O241 C242 1.442(6) . ?
C242 C243 1.482(8) . ?
C242 H24A 0.9900 . ?
C242 H24B 0.9900 . ?
C243 H24C 0.9800 . ?
C243 H24D 0.9800 . ?
C243 H24E 0.9800 . ?
N301 C302 1.299(6) . ?
N301 H301 0.8800 . ?
C302 N321 1.338(6) . ?
C302 N303 1.381(7) . ?
N303 C304 1.366(7) . ?
N303 H303 0.8800 . ?
C304 N305 1.266(7) . ?
C304 O341 1.335(6) . ?
N305 H305 0.8800 . ?
N321 C322 1.442(7) . ?
N321 H321 0.8800 . ?
C322 H32A 0.9800 . ?
C322 H32B 0.9800 . ?
C322 H32C 0.9800 . ?
O341 C342 1.447(7) . ?
C342 C343 1.478(8) . ?
C342 H34A 0.9900 . ?
C342 H34B 0.9900 . ?
C343 H34C 0.9800 . ?
C343 H34D 0.9800 . ?
C343 H34E 0.9800 . ?
N401 C402 1.296(6) . ?
N401 H401 0.8800 . ?
C402 N421 1.337(6) . ?
C402 N403 1.379(6) . ?
N403 C404 1.357(7) . ?
N403 H403 0.8800 . ?
C404 N405 1.277(6) . ?
C404 O441 1.329(6) . ?
N405 H405 0.8800 . ?
N421 C422 1.449(7) . ?
N421 H421 0.8800 . ?
C422 H42A 0.9800 . ?
C422 H42B 0.9800 . ?
C422 H42C 0.9800 . ?
O441 C442 1.443(7) . ?
C442 C443 1.491(7) . ?
C442 H44A 0.9900 . ?
C442 H44B 0.9900 . ?
C443 H44C 0.9800 . ?
C443 H44D 0.9800 . ?
C443 H44E 0.9800 . ?
